data_7002757
loop_
_publ_author_name
'Yadav, Mahendra'
'Kumar, Prashant'
'Singh, Ashish Kumar'
'Ribas, Joan'
'Pandey, Daya Shankar'

_publ_section_title
;
 First examples of homo-/heteroleptic bi-/tri-nuclear complexes
 containing 5-ferrocenyldipyrromethene
;
_journal_issue 44
_journal_name_full 'Dalton Transactions'
_journal_page_first 9929
_journal_page_last 9934
_journal_paper_doi 10.1039/b914215k
_journal_year 2009
_chemical_formula_sum 'C38 H30 Cu Fe2 N4'
_chemical_formula_weight 717.90
_chemical_name_systematic
;
?
;
_space_group_IT_number 15
_symmetry_cell_setting monoclinic
_symmetry_space_group_name_Hall '-C 2yc'
_symmetry_space_group_name_H-M 'C 1 2/c 1'
_atom_sites_solution_hydrogens geom
_atom_sites_solution_primary direct
_atom_sites_solution_secondary difmap
_audit_creation_method SHELXL-97
_cell_angle_alpha 90.00
_cell_angle_beta 106.384(18)
_cell_angle_gamma 90.00
_cell_formula_units_Z 8
_cell_length_a 31.485(4)
_cell_length_b 8.1551(10)
_cell_length_c 23.249(4)
_cell_measurement_reflns_used 3320
_cell_measurement_temperature 150(2)
_cell_measurement_theta_max 32.8505
_cell_measurement_theta_min 3.0191
_cell_volume 5727.1(15)
_computing_cell_refinement 'CrysAlis RED, Oxford Diffraction Ltd.,'
_computing_data_collection 'CrysAlis CCD, Oxford Diffraction Ltd.,'
_computing_data_reduction 'CrysAlis RED, Oxford Diffraction Ltd.,'
_computing_molecular_graphics Ortep3
_computing_publication_material Shelx97
_computing_structure_refinement 'SHELXL-97 (Sheldrick, 1997)'
_computing_structure_solution 'SHELXS-97 (Sheldrick, 1997)'
_diffrn_ambient_temperature 150(2)
_diffrn_detector_area_resol_mean 15.9948
_diffrn_measured_fraction_theta_full 0.998
_diffrn_measured_fraction_theta_max 0.998
_diffrn_measurement_device_type 'OXFORD DIFFRACTION XCALIBUR-S'
_diffrn_measurement_method \w/q-scan
_diffrn_radiation_monochromator graphite
_diffrn_radiation_source 'Enhance (Mo) X-ray Source'
_diffrn_radiation_type MoK\a
_diffrn_radiation_wavelength 0.71073
_diffrn_reflns_av_R_equivalents 0.1500
_diffrn_reflns_av_sigmaI/netI 0.1249
_diffrn_reflns_limit_h_max 36
_diffrn_reflns_limit_h_min -37
_diffrn_reflns_limit_k_max 9
_diffrn_reflns_limit_k_min -9
_diffrn_reflns_limit_l_max 27
_diffrn_reflns_limit_l_min -27
_diffrn_reflns_number 22900
_diffrn_reflns_theta_full 25.00
_diffrn_reflns_theta_max 25.00
_diffrn_reflns_theta_min 3.06
_exptl_absorpt_coefficient_mu 1.773
_exptl_absorpt_correction_T_max 0.7768
_exptl_absorpt_correction_T_min 0.6859
_exptl_absorpt_correction_type multi-scan
_exptl_absorpt_process_details
;
CrysAlis RED, Oxford Diffraction Ltd.,
Version 1.171.31.7 (release 18-10-2006 CrysAlis171 .NET)
(compiled Oct 18 2006,16:28:17)
Empirical absorption correction using spherical harmonics,
implemented in SCALE3 ABSPACK scaling algorithm.
;
_exptl_crystal_colour black
_exptl_crystal_density_diffrn 1.665
_exptl_crystal_density_method 'not measured'
_exptl_crystal_description block
_exptl_crystal_F_000 2936
_exptl_crystal_size_max 0.23
_exptl_crystal_size_mid 0.18
_exptl_crystal_size_min 0.15
_refine_diff_density_max 1.489
_refine_diff_density_min -2.329
_refine_diff_density_rms 0.258
_refine_ls_extinction_method none
_refine_ls_goodness_of_fit_ref 1.073
_refine_ls_hydrogen_treatment riding
_refine_ls_matrix_type full
_refine_ls_number_parameters 406
_refine_ls_number_reflns 5054
_refine_ls_number_restraints 0
_refine_ls_restrained_S_all 1.073
_refine_ls_R_factor_all 0.1200
_refine_ls_R_factor_gt 0.0886
_refine_ls_shift/su_max 0.000
_refine_ls_shift/su_mean 0.000
_refine_ls_structure_factor_coef Fsqd
_refine_ls_weighting_details 'calc w=1/[\s^2^(Fo^2^)+(0.2000P)^2^+0.0000P] where P=(Fo^2^+2Fc^2^)/3'
_refine_ls_weighting_scheme calc
_refine_ls_wR_factor_gt 0.2311
_refine_ls_wR_factor_ref 0.2988
_reflns_number_gt 3520
_reflns_number_total 5054
_reflns_threshold_expression >2sigma(I)
_cod_data_source_file b914215k.txt
_cod_data_source_block Complex1
_cod_depositor_comments
;
The following automatic conversions were performed:
'_symmetry_cell_setting' value 'Monoclinic' changed to 'monoclinic'
according to '/home/saulius/struct/CIF-dictionaries/cif_core.dic'
dictionary named 'cif_core.dic' version 2.4.1 from 2010-06-29.

Automatic conversion script
Id: cif_fix_enum 1527 2010-12-29 10:47:43Z saulius 
;
_cod_original_cell_volume 5727.0(14)
_cod_original_sg_symbol_H-M 'C 2/c'
_cod_database_code 7002757

loop_
_symmetry_equiv_pos_as_xyz
'x, y, z'
'-x, y, -z+1/2'
'x+1/2, y+1/2, z'
'-x+1/2, y+1/2, -z+1/2'
'-x, -y, -z'
'x, -y, z-1/2'
'-x+1/2, -y+1/2, -z'
'x+1/2, -y+1/2, z-1/2'

loop_
_atom_site_label
_atom_site_type_symbol
_atom_site_fract_x
_atom_site_fract_y
_atom_site_fract_z
_atom_site_U_iso_or_equiv
_atom_site_adp_type
_atom_site_occupancy
_atom_site_symmetry_multiplicity
_atom_site_calc_flag
_atom_site_refinement_flags
_atom_site_disorder_assembly
_atom_site_disorder_group
Cu1 Cu 0.02817(3) 0.00200(11) 0.13826(4) 0.0285(4) Uani 1 1 d . . .
Fe1 Fe -0.14873(4) -0.30986(14) -0.03546(5) 0.0280(4) Uani 1 1 d . . .
Fe2 Fe 0.19333(4) 0.32630(15) 0.34048(5) 0.0331(4) Uani 1 1 d . . .
N1 N 0.0238(2) -0.1173(8) 0.0635(3) 0.0260(14) Uani 1 1 d . . .
N2 N -0.0297(2) -0.0788(9) 0.1407(3) 0.0333(16) Uani 1 1 d . . .
N3 N 0.0306(2) 0.2138(8) 0.1795(3) 0.0301(16) Uani 1 1 d . . .
N4 N 0.0921(2) -0.0195(8) 0.1696(3) 0.0271(15) Uani 1 1 d . . .
C1 C 0.0540(3) -0.1100(10) 0.0335(3) 0.0319(19) Uani 1 1 d . . .
H1 H 0.0796 -0.0424 0.0443 0.038 Uiso 1 1 calc R . .
C2 C 0.0431(3) -0.2147(10) -0.0159(3) 0.0313(18) Uani 1 1 d . . .
H2 H 0.0597 -0.2311 -0.0437 0.038 Uiso 1 1 calc R . .
C3 C 0.0040(3) -0.2894(10) -0.0170(4) 0.0280(17) Uani 1 1 d . . .
H3 H -0.0112 -0.3694 -0.0450 0.034 Uiso 1 1 calc R . .
C4 C -0.0097(2) -0.2235(10) 0.0328(3) 0.0276(17) Uani 1 1 d . . .
C5 C -0.0491(2) -0.2489(9) 0.0478(3) 0.0276(18) Uani 1 1 d . . .
C6 C -0.0581(3) -0.1853(9) 0.0994(4) 0.0293(19) Uani 1 1 d . . .
C7 C -0.0945(3) -0.2197(10) 0.1231(4) 0.0332(19) Uani 1 1 d . . .
H7 H -0.1192 -0.2871 0.1048 0.040 Uiso 1 1 calc R . .
C8 C -0.0875(3) -0.1394(10) 0.1761(4) 0.0323(18) Uani 1 1 d . . .
H8 H -0.1058 -0.1430 0.2022 0.039 Uiso 1 1 calc R . .
C9 C -0.0481(3) -0.0504(12) 0.1850(3) 0.033(2) Uani 1 1 d . . .
H9 H -0.0361 0.0204 0.2181 0.040 Uiso 1 1 calc R . .
C10 C -0.0038(3) 0.3174(11) 0.1681(4) 0.035(2) Uani 1 1 d . . .
H10 H -0.0338 0.2853 0.1518 0.041 Uiso 1 1 calc R . .
C11 C 0.0099(3) 0.4777(11) 0.1829(4) 0.037(2) Uani 1 1 d . . .
H11 H -0.0084 0.5722 0.1778 0.045 Uiso 1 1 calc R . .
C12 C 0.0547(3) 0.4729(10) 0.2062(4) 0.0322(19) Uani 1 1 d . . .
H12 H 0.0734 0.5640 0.2210 0.039 Uiso 1 1 calc R . .
C13 C 0.0685(3) 0.3077(9) 0.2046(3) 0.0268(17) Uani 1 1 d . . .
C14 C 0.1116(2) 0.2419(10) 0.2233(3) 0.0271(17) Uani 1 1 d . . .
C15 C 0.1227(2) 0.0836(9) 0.2084(3) 0.0264(17) Uani 1 1 d . . .
C16 C 0.1635(3) -0.0026(11) 0.2279(4) 0.034(2) Uani 1 1 d . . .
H16 H 0.1902 0.0381 0.2544 0.040 Uiso 1 1 calc R . .
C17 C 0.1578(3) -0.1544(10) 0.2018(4) 0.0302(18) Uani 1 1 d . . .
H17 H 0.1792 -0.2392 0.2067 0.036 Uiso 1 1 calc R . .
C18 C 0.1132(3) -0.1586(10) 0.1661(4) 0.035(2) Uani 1 1 d . . .
H18 H 0.0999 -0.2500 0.1425 0.041 Uiso 1 1 calc R . .
C19 C -0.0828(2) -0.3570(9) 0.0056(4) 0.0287(18) Uani 1 1 d . . .
C20 C -0.0923(2) -0.3544(10) -0.0590(3) 0.0286(18) Uani 1 1 d . . .
H20 H -0.0793 -0.2824 -0.0814 0.034 Uiso 1 1 calc R . .
C21 C -0.1240(3) -0.4768(10) -0.0832(4) 0.036(2) Uani 1 1 d . . .
H21 H -0.1357 -0.5027 -0.1245 0.043 Uiso 1 1 calc R . .
C22 C -0.1350(3) -0.5536(11) -0.0350(4) 0.040(2) Uani 1 1 d . . .
H22 H -0.1558 -0.6401 -0.0385 0.048 Uiso 1 1 calc R . .
C23 C -0.1102(3) -0.4811(10) 0.0198(4) 0.0302(19) Uani 1 1 d . . .
H23 H -0.1116 -0.5101 0.0588 0.036 Uiso 1 1 calc R . .
C24 C -0.1630(3) -0.0768(11) -0.0148(4) 0.041(2) Uani 1 1 d . . .
H24 H -0.1426 -0.0009 0.0088 0.049 Uiso 1 1 calc R . .
C25 C -0.1728(3) -0.0967(10) -0.0768(4) 0.035(2) Uani 1 1 d . . .
H25 H -0.1603 -0.0346 -0.1025 0.042 Uiso 1 1 calc R . .
C26 C -0.2043(3) -0.2235(11) -0.0955(4) 0.038(2) Uani 1 1 d . . .
H26 H -0.2163 -0.2616 -0.1354 0.046 Uiso 1 1 calc R . .
C27 C -0.2148(3) -0.2845(12) -0.0432(4) 0.038(2) Uani 1 1 d . . .
H27 H -0.2348 -0.3706 -0.0418 0.046 Uiso 1 1 calc R . .
C28 C -0.1891(3) -0.1899(11) 0.0063(4) 0.037(2) Uani 1 1 d . . .
H28 H -0.1895 -0.2014 0.0468 0.045 Uiso 1 1 calc R . .
C29 C 0.1471(3) 0.3562(9) 0.2574(3) 0.0287(18) Uani 1 1 d . . .
C30 C 0.1421(3) 0.4782(10) 0.2996(4) 0.038(2) Uani 1 1 d . . .
H30 H 0.1164 0.4959 0.3125 0.046 Uiso 1 1 calc R . .
C31 C 0.1831(3) 0.5693(10) 0.3190(4) 0.0315(19) Uani 1 1 d . . .
H31 H 0.1890 0.6593 0.3460 0.038 Uiso 1 1 calc R . .
C32 C 0.2130(3) 0.4991(9) 0.2902(4) 0.032(2) Uani 1 1 d . . .
H32 H 0.2426 0.5337 0.2950 0.038 Uiso 1 1 calc R . .
C33 C 0.1913(3) 0.3693(10) 0.2532(4) 0.0334(19) Uani 1 1 d . . .
H33 H 0.2042 0.3015 0.2293 0.040 Uiso 1 1 calc R . .
C34 C 0.1910(3) 0.0968(11) 0.3748(4) 0.044(2) Uani 1 1 d . . .
H34 H 0.1740 0.0070 0.3546 0.053 Uiso 1 1 calc R . .
C35 C 0.1765(5) 0.2150(14) 0.4096(5) 0.065(3) Uani 1 1 d . . .
H35 H 0.1483 0.2175 0.4169 0.078 Uiso 1 1 calc R . .
C36 C 0.2107(6) 0.3271(14) 0.4313(4) 0.083(5) Uani 1 1 d . . .
H36 H 0.2098 0.4210 0.4551 0.100 Uiso 1 1 calc R . .
C37 C 0.2462(5) 0.2756(15) 0.4117(6) 0.082(5) Uani 1 1 d . . .
H37 H 0.2744 0.3274 0.4212 0.099 Uiso 1 1 calc R . .
C38 C 0.2341(3) 0.1326(12) 0.3749(5) 0.053(3) Uani 1 1 d . . .
H38 H 0.2518 0.0745 0.3548 0.064 Uiso 1 1 calc R . .

loop_
_atom_site_aniso_label
_atom_site_aniso_U_11
_atom_site_aniso_U_22
_atom_site_aniso_U_33
_atom_site_aniso_U_23
_atom_site_aniso_U_13
_atom_site_aniso_U_12
Cu1 0.0127(6) 0.0340(7) 0.0308(6) -0.0045(4) -0.0067(4) -0.0023(3)
Fe1 0.0127(6) 0.0327(7) 0.0304(7) -0.0022(5) -0.0075(5) 0.0006(4)
Fe2 0.0251(7) 0.0328(8) 0.0288(7) 0.0008(5) -0.0128(5) -0.0039(5)
N1 0.015(3) 0.030(4) 0.028(3) 0.000(3) -0.002(3) 0.000(2)
N2 0.017(3) 0.038(4) 0.036(4) -0.002(3) -0.008(3) -0.006(3)
N3 0.013(3) 0.035(4) 0.033(3) -0.004(3) -0.008(3) -0.003(3)
N4 0.018(3) 0.035(4) 0.022(3) -0.003(3) -0.005(3) -0.004(3)
C1 0.016(4) 0.036(5) 0.037(4) 0.002(4) -0.005(3) 0.000(3)
C2 0.018(4) 0.038(5) 0.030(4) 0.010(4) -0.006(3) 0.001(3)
C3 0.021(4) 0.025(4) 0.032(4) -0.001(3) -0.001(3) 0.003(3)
C4 0.013(4) 0.030(4) 0.031(4) 0.000(3) -0.008(3) 0.003(3)
C5 0.017(4) 0.022(4) 0.032(4) 0.004(3) -0.013(3) -0.003(3)
C6 0.019(4) 0.026(4) 0.031(4) 0.000(3) -0.014(3) 0.002(3)
C7 0.013(4) 0.042(5) 0.037(4) 0.000(4) -0.007(3) 0.003(3)
C8 0.022(4) 0.036(5) 0.032(4) -0.001(4) -0.002(3) 0.001(3)
C9 0.016(4) 0.064(6) 0.020(4) -0.011(4) 0.006(3) 0.003(4)
C10 0.016(4) 0.052(6) 0.030(4) -0.002(4) -0.005(3) 0.001(3)
C11 0.022(5) 0.054(6) 0.032(4) -0.001(4) -0.001(3) 0.011(4)
C12 0.024(4) 0.040(5) 0.029(4) 0.005(4) 0.001(3) -0.001(3)
C13 0.013(4) 0.035(5) 0.027(4) -0.004(3) -0.004(3) 0.000(3)
C14 0.015(4) 0.031(4) 0.028(4) -0.007(3) -0.006(3) 0.000(3)
C15 0.020(4) 0.023(4) 0.027(4) 0.003(3) -0.006(3) 0.000(3)
C16 0.011(4) 0.056(6) 0.028(4) -0.003(4) -0.005(3) 0.002(3)
C17 0.014(4) 0.035(5) 0.035(4) 0.003(3) -0.003(3) 0.005(3)
C18 0.022(4) 0.033(5) 0.037(5) 0.000(4) -0.011(3) -0.002(3)
C19 0.015(4) 0.016(4) 0.047(5) -0.005(3) -0.005(3) 0.005(3)
C20 0.011(4) 0.041(5) 0.030(4) -0.005(3) 0.000(3) 0.004(3)
C21 0.019(4) 0.041(5) 0.039(5) -0.006(4) -0.006(3) 0.002(3)
C22 0.023(4) 0.026(5) 0.057(6) -0.005(4) -0.013(4) -0.001(3)
C23 0.021(4) 0.036(5) 0.029(4) 0.009(3) 0.000(3) -0.002(3)
C24 0.024(5) 0.027(5) 0.058(6) -0.015(4) -0.008(4) 0.007(3)
C25 0.033(5) 0.025(4) 0.042(5) 0.012(4) 0.004(4) 0.008(3)
C26 0.027(5) 0.043(5) 0.032(4) -0.001(4) -0.011(4) 0.009(4)
C27 0.011(4) 0.060(6) 0.039(5) -0.003(4) 0.000(3) 0.002(4)
C28 0.015(4) 0.054(6) 0.037(5) -0.002(4) -0.003(3) 0.006(3)
C29 0.020(4) 0.026(4) 0.030(4) 0.006(3) -0.009(3) -0.003(3)
C30 0.022(5) 0.041(5) 0.038(5) 0.002(4) -0.013(4) -0.006(3)
C31 0.031(5) 0.019(4) 0.034(4) -0.002(3) -0.008(3) 0.002(3)
C32 0.024(5) 0.034(5) 0.030(4) 0.005(3) -0.004(3) -0.006(3)
C33 0.023(4) 0.029(5) 0.039(4) 0.006(4) -0.008(3) -0.003(3)
C34 0.044(6) 0.027(5) 0.045(5) 0.008(4) -0.013(4) 0.003(4)
C35 0.087(10) 0.054(7) 0.051(6) 0.018(5) 0.014(6) 0.010(6)
C36 0.161(16) 0.047(7) 0.017(5) 0.002(4) -0.016(7) 0.002(8)
C37 0.073(9) 0.048(7) 0.080(9) 0.041(7) -0.053(7) -0.032(6)
C38 0.041(6) 0.032(5) 0.069(7) 0.017(5) -0.012(5) 0.017(4)

loop_
_atom_type_symbol
_atom_type_description
_atom_type_scat_dispersion_real
_atom_type_scat_dispersion_imag
_atom_type_scat_source
C C 0.0033 0.0016 'International Tables Vol C Tables 4.2.6.8 and 6.1.1.4'
H H 0.0000 0.0000 'International Tables Vol C Tables 4.2.6.8 and 6.1.1.4'
N N 0.0061 0.0033 'International Tables Vol C Tables 4.2.6.8 and 6.1.1.4'
Fe Fe 0.3463 0.8444 'International Tables Vol C Tables 4.2.6.8 and 6.1.1.4'
Cu Cu 0.3201 1.2651 'International Tables Vol C Tables 4.2.6.8 and 6.1.1.4'

loop_
_geom_angle_atom_site_label_1
_geom_angle_atom_site_label_2
_geom_angle_atom_site_label_3
_geom_angle
_geom_angle_site_symmetry_1
_geom_angle_site_symmetry_3
_geom_angle_publ_flag
N4 Cu1 N2 146.5(3) . . ?
N4 Cu1 N1 95.4(3) . . ?
N2 Cu1 N1 91.4(3) . . ?
N4 Cu1 N3 90.2(3) . . ?
N2 Cu1 N3 101.0(3) . . ?
N1 Cu1 N3 148.3(3) . . ?
C25 Fe1 C26 40.7(3) . . ?
C25 Fe1 C22 153.1(4) . . ?
C26 Fe1 C22 118.9(3) . . ?
C25 Fe1 C20 105.3(4) . . ?
C26 Fe1 C20 121.7(4) . . ?
C22 Fe1 C20 68.1(4) . . ?
C25 Fe1 C24 40.1(4) . . ?
C26 Fe1 C24 68.5(3) . . ?
C22 Fe1 C24 165.8(4) . . ?
C20 Fe1 C24 119.8(4) . . ?
C25 Fe1 C21 117.5(4) . . ?
C26 Fe1 C21 104.1(3) . . ?
C22 Fe1 C21 40.5(4) . . ?
C20 Fe1 C21 40.5(3) . . ?
C24 Fe1 C21 152.9(4) . . ?
C25 Fe1 C27 68.7(4) . . ?
C26 Fe1 C27 41.2(4) . . ?
C22 Fe1 C27 107.9(4) . . ?
C20 Fe1 C27 159.6(3) . . ?
C24 Fe1 C27 68.9(4) . . ?
C21 Fe1 C27 123.6(3) . . ?
C25 Fe1 C23 163.4(3) . . ?
C26 Fe1 C23 155.6(4) . . ?
C22 Fe1 C23 40.7(3) . . ?
C20 Fe1 C23 68.8(3) . . ?
C24 Fe1 C23 128.2(3) . . ?
C21 Fe1 C23 68.7(3) . . ?
C27 Fe1 C23 122.1(4) . . ?
C25 Fe1 C28 67.5(4) . . ?
C26 Fe1 C28 68.4(3) . . ?
C22 Fe1 C28 128.4(4) . . ?
C20 Fe1 C28 156.5(3) . . ?
C24 Fe1 C28 40.4(4) . . ?
C21 Fe1 C28 162.9(4) . . ?
C27 Fe1 C28 40.9(3) . . ?
C23 Fe1 C28 111.4(4) . . ?
C25 Fe1 C19 125.0(3) . . ?
C26 Fe1 C19 160.4(4) . . ?
C22 Fe1 C19 68.3(3) . . ?
C20 Fe1 C19 41.3(3) . . ?
C24 Fe1 C19 109.0(3) . . ?
C21 Fe1 C19 68.8(3) . . ?
C27 Fe1 C19 157.7(3) . . ?
C23 Fe1 C19 40.6(3) . . ?
C28 Fe1 C19 123.1(3) . . ?
C36 Fe2 C37 40.0(6) . . ?
C36 Fe2 C32 124.1(5) . . ?
C37 Fe2 C32 107.3(4) . . ?
C36 Fe2 C35 40.1(6) . . ?
C37 Fe2 C35 66.6(6) . . ?
C32 Fe2 C35 161.5(4) . . ?
C36 Fe2 C33 163.4(5) . . ?
C37 Fe2 C33 129.3(6) . . ?
C32 Fe2 C33 40.5(3) . . ?
C35 Fe2 C33 156.4(4) . . ?
C36 Fe2 C30 115.3(6) . . ?
C37 Fe2 C30 149.3(6) . . ?
C32 Fe2 C30 69.0(4) . . ?
C35 Fe2 C30 106.8(5) . . ?
C33 Fe2 C30 68.6(4) . . ?
C36 Fe2 C34 67.9(4) . . ?
C37 Fe2 C34 66.8(4) . . ?
C32 Fe2 C34 155.2(4) . . ?
C35 Fe2 C34 40.5(4) . . ?
C33 Fe2 C34 123.4(4) . . ?
C30 Fe2 C34 128.8(4) . . ?
C36 Fe2 C31 103.2(4) . . ?
C37 Fe2 C31 115.6(4) . . ?
C32 Fe2 C31 40.7(4) . . ?
C35 Fe2 C31 124.4(4) . . ?
C33 Fe2 C31 68.4(3) . . ?
C30 Fe2 C31 41.5(3) . . ?
C34 Fe2 C31 164.1(4) . . ?
C36 Fe2 C38 68.9(5) . . ?
C37 Fe2 C38 41.1(5) . . ?
C32 Fe2 C38 120.0(4) . . ?
C35 Fe2 C38 67.9(5) . . ?
C33 Fe2 C38 111.1(4) . . ?
C30 Fe2 C38 166.8(4) . . ?
C34 Fe2 C38 39.5(4) . . ?
C31 Fe2 C38 151.6(4) . . ?
C36 Fe2 C29 151.7(6) . . ?
C37 Fe2 C29 168.2(6) . . ?
C32 Fe2 C29 68.4(3) . . ?
C35 Fe2 C29 121.0(4) . . ?
C33 Fe2 C29 40.5(3) . . ?
C30 Fe2 C29 40.8(3) . . ?
C34 Fe2 C29 112.2(3) . . ?
C31 Fe2 C29 68.8(3) . . ?
C38 Fe2 C29 130.5(4) . . ?
C1 N1 C4 108.0(6) . . ?
C1 N1 Cu1 124.1(5) . . ?
C4 N1 Cu1 128.0(5) . . ?
C9 N2 C6 107.5(7) . . ?
C9 N2 Cu1 125.0(5) . . ?
C6 N2 Cu1 127.3(6) . . ?
C10 N3 C13 106.5(7) . . ?
C10 N3 Cu1 122.6(5) . . ?
C13 N3 Cu1 126.5(5) . . ?
C18 N4 C15 106.7(6) . . ?
C18 N4 Cu1 122.4(5) . . ?
C15 N4 Cu1 129.7(5) . . ?
N1 C1 C2 111.0(7) . . ?
N1 C1 H1 124.5 . . ?
C2 C1 H1 124.5 . . ?
C3 C2 C1 107.4(8) . . ?
C3 C2 H2 126.3 . . ?
C1 C2 H2 126.3 . . ?
C2 C3 C4 106.9(7) . . ?
C2 C3 H3 126.6 . . ?
C4 C3 H3 126.6 . . ?
C5 C4 N1 124.1(7) . . ?
C5 C4 C3 129.2(7) . . ?
N1 C4 C3 106.6(7) . . ?
C4 C5 C6 124.5(7) . . ?
C4 C5 C19 115.9(7) . . ?
C6 C5 C19 119.6(7) . . ?
C5 C6 N2 124.3(8) . . ?
C5 C6 C7 129.1(7) . . ?
N2 C6 C7 106.4(7) . . ?
C8 C7 C6 108.2(7) . . ?
C8 C7 H7 125.9 . . ?
C6 C7 H7 125.9 . . ?
C7 C8 C9 107.1(8) . . ?
C7 C8 H8 126.4 . . ?
C9 C8 H8 126.4 . . ?
N2 C9 C8 110.7(7) . . ?
N2 C9 H9 124.6 . . ?
C8 C9 H9 124.6 . . ?
N3 C10 C11 111.6(7) . . ?
N3 C10 H10 124.2 . . ?
C11 C10 H10 124.2 . . ?
C12 C11 C10 106.6(8) . . ?
C12 C11 H11 126.7 . . ?
C10 C11 H11 126.7 . . ?
C11 C12 C13 107.8(7) . . ?
C11 C12 H12 126.1 . . ?
C13 C12 H12 126.1 . . ?
N3 C13 C14 123.7(7) . . ?
N3 C13 C12 107.4(7) . . ?
C14 C13 C12 128.9(7) . . ?
C15 C14 C13 124.0(7) . . ?
C15 C14 C29 120.0(7) . . ?
C13 C14 C29 115.9(7) . . ?
N4 C15 C14 122.4(6) . . ?
N4 C15 C16 107.7(7) . . ?
C14 C15 C16 129.9(7) . . ?
C17 C16 C15 108.1(7) . . ?
C17 C16 H16 125.9 . . ?
C15 C16 H16 125.9 . . ?
C16 C17 C18 105.5(7) . . ?
C16 C17 H17 127.2 . . ?
C18 C17 H17 127.2 . . ?
N4 C18 C17 111.9(7) . . ?
N4 C18 H18 124.0 . . ?
C17 C18 H18 124.0 . . ?
C23 C19 C20 106.8(7) . . ?
C23 C19 C5 128.7(8) . . ?
C20 C19 C5 124.5(8) . . ?
C23 C19 Fe1 69.2(4) . . ?
C20 C19 Fe1 68.3(4) . . ?
C5 C19 Fe1 128.6(5) . . ?
C21 C20 C19 108.7(8) . . ?
C21 C20 Fe1 70.2(5) . . ?
C19 C20 Fe1 70.3(4) . . ?
C21 C20 H20 125.7 . . ?
C19 C20 H20 125.7 . . ?
Fe1 C20 H20 125.4 . . ?
C20 C21 C22 107.5(7) . . ?
C20 C21 Fe1 69.3(5) . . ?
C22 C21 Fe1 69.3(5) . . ?
C20 C21 H21 126.2 . . ?
C22 C21 H21 126.2 . . ?
Fe1 C21 H21 126.7 . . ?
C21 C22 C23 109.3(8) . . ?
C21 C22 Fe1 70.2(5) . . ?
C23 C22 Fe1 70.2(5) . . ?
C21 C22 H22 125.4 . . ?
C23 C22 H22 125.4 . . ?
Fe1 C22 H22 125.9 . . ?
C22 C23 C19 107.7(8) . . ?
C22 C23 Fe1 69.1(5) . . ?
C19 C23 Fe1 70.2(4) . . ?
C22 C23 H23 126.1 . . ?
C19 C23 H23 126.1 . . ?
Fe1 C23 H23 126.2 . . ?
C25 C24 C28 107.7(8) . . ?
C25 C24 Fe1 69.4(5) . . ?
C28 C24 Fe1 70.3(5) . . ?
C25 C24 H24 126.2 . . ?
C28 C24 H24 126.2 . . ?
Fe1 C24 H24 125.7 . . ?
C24 C25 C26 109.5(8) . . ?
C24 C25 Fe1 70.5(5) . . ?
C26 C25 Fe1 69.8(5) . . ?
C24 C25 H25 125.2 . . ?
C26 C25 H25 125.2 . . ?
Fe1 C25 H25 126.1 . . ?
C25 C26 C27 107.6(8) . . ?
C25 C26 Fe1 69.5(4) . . ?
C27 C26 Fe1 70.0(4) . . ?
C25 C26 H26 126.2 . . ?
C27 C26 H26 126.2 . . ?
Fe1 C26 H26 125.9 . . ?
C28 C27 C26 106.4(8) . . ?
C28 C27 Fe1 69.8(5) . . ?
C26 C27 Fe1 68.8(5) . . ?
C28 C27 H27 126.8 . . ?
C26 C27 H27 126.8 . . ?
Fe1 C27 H27 126.2 . . ?
C24 C28 C27 108.8(8) . . ?
C24 C28 Fe1 69.4(5) . . ?
C27 C28 Fe1 69.3(5) . . ?
C24 C28 H28 125.6 . . ?
C27 C28 H28 125.6 . . ?
Fe1 C28 H28 127.3 . . ?
C33 C29 C30 107.0(7) . . ?
C33 C29 C14 127.4(8) . . ?
C30 C29 C14 125.6(8) . . ?
C33 C29 Fe2 68.4(4) . . ?
C30 C29 Fe2 68.3(4) . . ?
C14 C29 Fe2 129.8(5) . . ?
C29 C30 C31 107.9(8) . . ?
C29 C30 Fe2 70.9(5) . . ?
C31 C30 Fe2 69.4(5) . . ?
C29 C30 H30 126.1 . . ?
C31 C30 H30 126.1 . . ?
Fe2 C30 H30 125.2 . . ?
C32 C31 C30 107.4(7) . . ?
C32 C31 Fe2 69.3(4) . . ?
C30 C31 Fe2 69.2(5) . . ?
C32 C31 H31 126.3 . . ?
C30 C31 H31 126.3 . . ?
Fe2 C31 H31 126.8 . . ?
C33 C32 C31 108.6(8) . . ?
C33 C32 Fe2 70.0(5) . . ?
C31 C32 Fe2 70.1(5) . . ?
C33 C32 H32 125.7 . . ?
C31 C32 H32 125.7 . . ?
Fe2 C32 H32 125.8 . . ?
C32 C33 C29 109.1(8) . . ?
C32 C33 Fe2 69.5(5) . . ?
C29 C33 Fe2 71.1(5) . . ?
C32 C33 H33 125.4 . . ?
C29 C33 H33 125.4 . . ?
Fe2 C33 H33 125.5 . . ?
C38 C34 C35 109.3(9) . . ?
C38 C34 Fe2 70.5(5) . . ?
C35 C34 Fe2 69.7(6) . . ?
C38 C34 H34 125.3 . . ?
C35 C34 H34 125.3 . . ?
Fe2 C34 H34 126.1 . . ?
C36 C35 C34 108.2(13) . . ?
C36 C35 Fe2 69.4(7) . . ?
C34 C35 Fe2 69.8(6) . . ?
C36 C35 H35 125.9 . . ?
C34 C35 H35 125.9 . . ?
Fe2 C35 H35 126.4 . . ?
C37 C36 C35 107.1(11) . . ?
C37 C36 Fe2 70.2(7) . . ?
C35 C36 Fe2 70.5(6) . . ?
C37 C36 H36 126.4 . . ?
C35 C36 H36 126.4 . . ?
Fe2 C36 H36 124.4 . . ?
C36 C37 C38 109.8(11) . . ?
C36 C37 Fe2 69.8(6) . . ?
C38 C37 Fe2 70.1(5) . . ?
C36 C37 H37 125.1 . . ?
C38 C37 H37 125.1 . . ?
Fe2 C37 H37 126.6 . . ?
C34 C38 C37 105.5(11) . . ?
C34 C38 Fe2 70.0(5) . . ?
C37 C38 Fe2 68.8(5) . . ?
C34 C38 H38 127.2 . . ?
C37 C38 H38 127.2 . . ?
Fe2 C38 H38 125.6 . . ?

loop_
_geom_bond_atom_site_label_1
_geom_bond_atom_site_label_2
_geom_bond_distance
_geom_bond_site_symmetry_2
_geom_bond_publ_flag
Cu1 N4 1.946(6) . ?
Cu1 N2 1.952(7) . ?
Cu1 N1 1.962(6) . ?
Cu1 N3 1.967(7) . ?
Fe1 C25 2.027(8) . ?
Fe1 C26 2.030(8) . ?
Fe1 C22 2.033(9) . ?
Fe1 C20 2.034(8) . ?
Fe1 C24 2.041(8) . ?
Fe1 C21 2.045(9) . ?
Fe1 C27 2.046(8) . ?
Fe1 C23 2.048(8) . ?
Fe1 C28 2.053(9) . ?
Fe1 C19 2.061(7) . ?
Fe2 C36 2.027(10) . ?
Fe2 C37 2.032(10) . ?
Fe2 C32 2.036(8) . ?
Fe2 C35 2.042(11) . ?
Fe2 C33 2.043(9) . ?
Fe2 C30 2.044(9) . ?
Fe2 C34 2.044(9) . ?
Fe2 C31 2.047(8) . ?
Fe2 C38 2.050(9) . ?
Fe2 C29 2.079(7) . ?
N1 C1 1.330(10) . ?
N1 C4 1.395(9) . ?
N2 C9 1.339(10) . ?
N2 C6 1.411(10) . ?
N3 C10 1.338(10) . ?
N3 C13 1.399(10) . ?
N4 C18 1.328(10) . ?
N4 C15 1.400(9) . ?
C1 C2 1.394(12) . ?
C1 H1 0.9500 . ?
C2 C3 1.365(11) . ?
C2 H2 0.9500 . ?
C3 C4 1.448(11) . ?
C3 H3 0.9500 . ?
C4 C5 1.394(11) . ?
C5 C6 1.409(12) . ?
C5 C19 1.511(10) . ?
C6 C7 1.431(12) . ?
C7 C8 1.358(11) . ?
C7 H7 0.9500 . ?
C8 C9 1.400(12) . ?
C8 H8 0.9500 . ?
C9 H9 0.9500 . ?
C10 C11 1.389(12) . ?
C10 H10 0.9500 . ?
C11 C12 1.360(12) . ?
C11 H11 0.9500 . ?
C12 C13 1.420(11) . ?
C12 H12 0.9500 . ?
C13 C14 1.410(10) . ?
C14 C15 1.406(11) . ?
C14 C29 1.499(10) . ?
C15 C16 1.422(11) . ?
C16 C17 1.367(11) . ?
C16 H16 0.9500 . ?
C17 C18 1.415(11) . ?
C17 H17 0.9500 . ?
C18 H18 0.9500 . ?
C19 C23 1.426(11) . ?
C19 C20 1.446(11) . ?
C20 C21 1.411(11) . ?
C20 H20 0.9500 . ?
C21 C22 1.412(14) . ?
C21 H21 0.9500 . ?
C22 C23 1.421(11) . ?
C22 H22 0.9500 . ?
C23 H23 0.9500 . ?
C24 C25 1.394(12) . ?
C24 C28 1.412(13) . ?
C24 H24 0.9500 . ?
C25 C26 1.412(12) . ?
C25 H25 0.9500 . ?
C26 C27 1.435(13) . ?
C26 H26 0.9500 . ?
C27 C28 1.432(12) . ?
C27 H27 0.9500 . ?
C28 H28 0.9500 . ?
C29 C33 1.427(12) . ?
C29 C30 1.438(12) . ?
C30 C31 1.448(11) . ?
C30 H30 0.9500 . ?
C31 C32 1.419(13) . ?
C31 H31 0.9500 . ?
C32 C33 1.412(11) . ?
C32 H32 0.9500 . ?
C33 H33 0.9500 . ?
C34 C38 1.385(15) . ?
C34 C35 1.415(16) . ?
C34 H34 0.9500 . ?
C35 C36 1.394(19) . ?
C35 H35 0.9500 . ?
C36 C37 1.39(2) . ?
C36 H36 0.9500 . ?
C37 C38 1.433(17) . ?
C37 H37 0.9500 . ?
C38 H38 0.9500 . ?

loop_
_geom_torsion_atom_site_label_1
_geom_torsion_atom_site_label_2
_geom_torsion_atom_site_label_3
_geom_torsion_atom_site_label_4
_geom_torsion
_geom_torsion_site_symmetry_1
_geom_torsion_site_symmetry_2
_geom_torsion_site_symmetry_3
_geom_torsion_site_symmetry_4
_geom_torsion_publ_flag
N4 Cu1 N1 C1 -35.7(7) . . . . ?
N2 Cu1 N1 C1 177.1(7) . . . . ?
N3 Cu1 N1 C1 63.4(8) . . . . ?
N4 Cu1 N1 C4 143.4(6) . . . . ?
N2 Cu1 N1 C4 -3.7(7) . . . . ?
N3 Cu1 N1 C4 -117.4(7) . . . . ?
N4 Cu1 N2 C9 74.0(9) . . . . ?
N1 Cu1 N2 C9 176.0(7) . . . . ?
N3 Cu1 N2 C9 -33.3(8) . . . . ?
N4 Cu1 N2 C6 -101.1(7) . . . . ?
N1 Cu1 N2 C6 0.9(7) . . . . ?
N3 Cu1 N2 C6 151.6(6) . . . . ?
N4 Cu1 N3 C10 167.5(7) . . . . ?
N2 Cu1 N3 C10 -44.3(7) . . . . ?
N1 Cu1 N3 C10 66.9(9) . . . . ?
N4 Cu1 N3 C13 14.3(7) . . . . ?
N2 Cu1 N3 C13 162.5(6) . . . . ?
N1 Cu1 N3 C13 -86.3(8) . . . . ?
N2 Cu1 N4 C18 58.0(9) . . . . ?
N1 Cu1 N4 C18 -42.8(7) . . . . ?
N3 Cu1 N4 C18 168.4(7) . . . . ?
N2 Cu1 N4 C15 -107.9(8) . . . . ?
N1 Cu1 N4 C15 151.2(7) . . . . ?
N3 Cu1 N4 C15 2.5(7) . . . . ?
C4 N1 C1 C2 -2.7(9) . . . . ?
Cu1 N1 C1 C2 176.6(5) . . . . ?
N1 C1 C2 C3 0.6(9) . . . . ?
C1 C2 C3 C4 1.7(9) . . . . ?
C1 N1 C4 C5 -173.4(7) . . . . ?
Cu1 N1 C4 C5 7.3(11) . . . . ?
C1 N1 C4 C3 3.6(8) . . . . ?
Cu1 N1 C4 C3 -175.7(5) . . . . ?
C2 C3 C4 C5 173.6(8) . . . . ?
C2 C3 C4 N1 -3.3(8) . . . . ?
N1 C4 C5 C6 -7.3(12) . . . . ?
C3 C4 C5 C6 176.3(7) . . . . ?
N1 C4 C5 C19 174.7(7) . . . . ?
C3 C4 C5 C19 -1.7(12) . . . . ?
C4 C5 C6 N2 4.3(12) . . . . ?
C19 C5 C6 N2 -177.7(7) . . . . ?
C4 C5 C6 C7 -171.3(8) . . . . ?
C19 C5 C6 C7 6.7(12) . . . . ?
C9 N2 C6 C5 -177.2(7) . . . . ?
Cu1 N2 C6 C5 -1.4(11) . . . . ?
C9 N2 C6 C7 -0.8(9) . . . . ?
Cu1 N2 C6 C7 175.0(5) . . . . ?
C5 C6 C7 C8 175.4(8) . . . . ?
N2 C6 C7 C8 -0.9(9) . . . . ?
C6 C7 C8 C9 2.1(9) . . . . ?
C6 N2 C9 C8 2.1(10) . . . . ?
Cu1 N2 C9 C8 -173.8(5) . . . . ?
C7 C8 C9 N2 -2.7(10) . . . . ?
C13 N3 C10 C11 1.7(10) . . . . ?
Cu1 N3 C10 C11 -156.1(6) . . . . ?
N3 C10 C11 C12 -1.7(10) . . . . ?
C10 C11 C12 C13 1.0(10) . . . . ?
C10 N3 C13 C14 179.5(8) . . . . ?
Cu1 N3 C13 C14 -23.8(11) . . . . ?
C10 N3 C13 C12 -1.1(9) . . . . ?
Cu1 N3 C13 C12 155.6(6) . . . . ?
C11 C12 C13 N3 0.0(9) . . . . ?
C11 C12 C13 C14 179.5(8) . . . . ?
N3 C13 C14 C15 13.3(13) . . . . ?
C12 C13 C14 C15 -166.1(8) . . . . ?
N3 C13 C14 C29 -171.1(7) . . . . ?
C12 C13 C14 C29 9.5(13) . . . . ?
C18 N4 C15 C14 -179.1(8) . . . . ?
Cu1 N4 C15 C14 -11.4(12) . . . . ?
C18 N4 C15 C16 -0.1(9) . . . . ?
Cu1 N4 C15 C16 167.6(6) . . . . ?
C13 C14 C15 N4 4.6(13) . . . . ?
C29 C14 C15 N4 -170.8(7) . . . . ?
C13 C14 C15 C16 -174.2(9) . . . . ?
C29 C14 C15 C16 10.4(13) . . . . ?
N4 C15 C16 C17 -0.2(10) . . . . ?
C14 C15 C16 C17 178.8(8) . . . . ?
C15 C16 C17 C18 0.3(10) . . . . ?
C15 N4 C18 C17 0.3(10) . . . . ?
Cu1 N4 C18 C17 -168.5(6) . . . . ?
C16 C17 C18 N4 -0.4(10) . . . . ?
C4 C5 C19 C23 138.7(8) . . . . ?
C6 C5 C19 C23 -39.5(11) . . . . ?
C4 C5 C19 C20 -39.4(10) . . . . ?
C6 C5 C19 C20 142.4(8) . . . . ?
C4 C5 C19 Fe1 -128.1(7) . . . . ?
C6 C5 C19 Fe1 53.8(10) . . . . ?
C25 Fe1 C19 C23 168.9(5) . . . . ?
C26 Fe1 C19 C23 -153.6(9) . . . . ?
C22 Fe1 C19 C23 -37.9(5) . . . . ?
C20 Fe1 C19 C23 -118.9(7) . . . . ?
C24 Fe1 C19 C23 127.2(5) . . . . ?
C21 Fe1 C19 C23 -81.6(5) . . . . ?
C27 Fe1 C19 C23 46.6(11) . . . . ?
C28 Fe1 C19 C23 84.7(6) . . . . ?
C25 Fe1 C19 C20 -72.2(6) . . . . ?
C26 Fe1 C19 C20 -34.7(12) . . . . ?
C22 Fe1 C19 C20 81.0(5) . . . . ?
C24 Fe1 C19 C20 -113.9(5) . . . . ?
C21 Fe1 C19 C20 37.4(5) . . . . ?
C27 Fe1 C19 C20 165.5(8) . . . . ?
C23 Fe1 C19 C20 118.9(7) . . . . ?
C28 Fe1 C19 C20 -156.3(5) . . . . ?
C25 Fe1 C19 C5 45.4(9) . . . . ?
C26 Fe1 C19 C5 82.9(13) . . . . ?
C22 Fe1 C19 C5 -161.4(9) . . . . ?
C20 Fe1 C19 C5 117.6(10) . . . . ?
C24 Fe1 C19 C5 3.7(9) . . . . ?
C21 Fe1 C19 C5 154.9(9) . . . . ?
C27 Fe1 C19 C5 -76.9(12) . . . . ?
C23 Fe1 C19 C5 -123.5(10) . . . . ?
C28 Fe1 C19 C5 -38.8(9) . . . . ?
C23 C19 C20 C21 -1.2(9) . . . . ?
C5 C19 C20 C21 177.2(7) . . . . ?
Fe1 C19 C20 C21 -59.9(6) . . . . ?
C23 C19 C20 Fe1 58.7(5) . . . . ?
C5 C19 C20 Fe1 -122.8(7) . . . . ?
C25 Fe1 C20 C21 -114.7(5) . . . . ?
C26 Fe1 C20 C21 -73.6(6) . . . . ?
C22 Fe1 C20 C21 37.7(5) . . . . ?
C24 Fe1 C20 C21 -155.5(5) . . . . ?
C27 Fe1 C20 C21 -44.8(13) . . . . ?
C23 Fe1 C20 C21 81.7(5) . . . . ?
C28 Fe1 C20 C21 176.8(8) . . . . ?
C19 Fe1 C20 C21 119.3(7) . . . . ?
C25 Fe1 C20 C19 126.0(5) . . . . ?
C26 Fe1 C20 C19 167.0(5) . . . . ?
C22 Fe1 C20 C19 -81.6(5) . . . . ?
C24 Fe1 C20 C19 85.2(5) . . . . ?
C21 Fe1 C20 C19 -119.3(7) . . . . ?
C27 Fe1 C20 C19 -164.2(9) . . . . ?
C23 Fe1 C20 C19 -37.7(5) . . . . ?
C28 Fe1 C20 C19 57.4(10) . . . . ?
C19 C20 C21 C22 1.0(9) . . . . ?
Fe1 C20 C21 C22 -59.0(6) . . . . ?
C19 C20 C21 Fe1 60.0(5) . . . . ?
C25 Fe1 C21 C20 81.3(6) . . . . ?
C26 Fe1 C21 C20 122.7(5) . . . . ?
C22 Fe1 C21 C20 -119.1(7) . . . . ?
C24 Fe1 C21 C20 52.4(9) . . . . ?
C27 Fe1 C21 C20 162.9(5) . . . . ?
C23 Fe1 C21 C20 -81.9(5) . . . . ?
C28 Fe1 C21 C20 -175.6(10) . . . . ?
C19 Fe1 C21 C20 -38.1(5) . . . . ?
C25 Fe1 C21 C22 -159.6(5) . . . . ?
C26 Fe1 C21 C22 -118.2(5) . . . . ?
C20 Fe1 C21 C22 119.1(7) . . . . ?
C24 Fe1 C21 C22 171.5(6) . . . . ?
C27 Fe1 C21 C22 -78.0(6) . . . . ?
C23 Fe1 C21 C22 37.2(5) . . . . ?
C28 Fe1 C21 C22 -56.5(13) . . . . ?
C19 Fe1 C21 C22 81.0(5) . . . . ?
C20 C21 C22 C23 -0.5(10) . . . . ?
Fe1 C21 C22 C23 -59.5(6) . . . . ?
C20 C21 C22 Fe1 59.0(6) . . . . ?
C25 Fe1 C22 C21 43.0(10) . . . . ?
C26 Fe1 C22 C21 77.5(6) . . . . ?
C20 Fe1 C22 C21 -37.7(5) . . . . ?
C24 Fe1 C22 C21 -164.1(12) . . . . ?
C27 Fe1 C22 C21 121.0(5) . . . . ?
C23 Fe1 C22 C21 -120.2(7) . . . . ?
C28 Fe1 C22 C21 161.8(5) . . . . ?
C19 Fe1 C22 C21 -82.4(5) . . . . ?
C25 Fe1 C22 C23 163.2(7) . . . . ?
C26 Fe1 C22 C23 -162.3(5) . . . . ?
C20 Fe1 C22 C23 82.5(5) . . . . ?
C24 Fe1 C22 C23 -43.9(16) . . . . ?
C21 Fe1 C22 C23 120.2(7) . . . . ?
C27 Fe1 C22 C23 -118.8(5) . . . . ?
C28 Fe1 C22 C23 -78.0(6) . . . . ?
C19 Fe1 C22 C23 37.8(5) . . . . ?
C21 C22 C23 C19 -0.3(10) . . . . ?
Fe1 C22 C23 C19 -59.8(6) . . . . ?
C21 C22 C23 Fe1 59.5(6) . . . . ?
C20 C19 C23 C22 0.9(9) . . . . ?
C5 C19 C23 C22 -177.4(7) . . . . ?
Fe1 C19 C23 C22 59.1(6) . . . . ?
C20 C19 C23 Fe1 -58.2(5) . . . . ?
C5 C19 C23 Fe1 123.5(8) . . . . ?
C25 Fe1 C23 C22 -152.6(12) . . . . ?
C26 Fe1 C23 C22 40.0(12) . . . . ?
C20 Fe1 C23 C22 -80.6(6) . . . . ?
C24 Fe1 C23 C22 167.5(6) . . . . ?
C21 Fe1 C23 C22 -37.0(6) . . . . ?
C27 Fe1 C23 C22 80.1(6) . . . . ?
C28 Fe1 C23 C22 124.6(6) . . . . ?
C19 Fe1 C23 C22 -118.9(8) . . . . ?
C25 Fe1 C23 C19 -33.7(15) . . . . ?
C26 Fe1 C23 C19 158.9(8) . . . . ?
C22 Fe1 C23 C19 118.9(8) . . . . ?
C20 Fe1 C23 C19 38.3(5) . . . . ?
C24 Fe1 C23 C19 -73.6(6) . . . . ?
C21 Fe1 C23 C19 81.9(5) . . . . ?
C27 Fe1 C23 C19 -161.0(5) . . . . ?
C28 Fe1 C23 C19 -116.4(5) . . . . ?
C26 Fe1 C24 C25 -37.1(5) . . . . ?
C22 Fe1 C24 C25 -161.3(12) . . . . ?
C20 Fe1 C24 C25 78.0(6) . . . . ?
C21 Fe1 C24 C25 41.7(9) . . . . ?
C27 Fe1 C24 C25 -81.5(5) . . . . ?
C23 Fe1 C24 C25 163.5(5) . . . . ?
C28 Fe1 C24 C25 -118.6(7) . . . . ?
C19 Fe1 C24 C25 122.2(5) . . . . ?
C25 Fe1 C24 C28 118.6(7) . . . . ?
C26 Fe1 C24 C28 81.5(5) . . . . ?
C22 Fe1 C24 C28 -42.7(15) . . . . ?
C20 Fe1 C24 C28 -163.3(5) . . . . ?
C21 Fe1 C24 C28 160.3(6) . . . . ?
C27 Fe1 C24 C28 37.1(5) . . . . ?
C23 Fe1 C24 C28 -77.9(6) . . . . ?
C19 Fe1 C24 C28 -119.2(5) . . . . ?
C28 C24 C25 C26 -1.1(10) . . . . ?
Fe1 C24 C25 C26 59.0(6) . . . . ?
C28 C24 C25 Fe1 -60.1(6) . . . . ?
C26 Fe1 C25 C24 120.6(8) . . . . ?
C22 Fe1 C25 C24 170.0(7) . . . . ?
C20 Fe1 C25 C24 -118.3(5) . . . . ?
C21 Fe1 C25 C24 -160.0(5) . . . . ?
C27 Fe1 C25 C24 82.2(6) . . . . ?
C23 Fe1 C25 C24 -51.5(15) . . . . ?
C28 Fe1 C25 C24 38.0(5) . . . . ?
C19 Fe1 C25 C24 -77.6(6) . . . . ?
C22 Fe1 C25 C26 49.4(10) . . . . ?
C20 Fe1 C25 C26 121.1(6) . . . . ?
C24 Fe1 C25 C26 -120.6(8) . . . . ?
C21 Fe1 C25 C26 79.4(6) . . . . ?
C27 Fe1 C25 C26 -38.4(5) . . . . ?
C23 Fe1 C25 C26 -172.1(12) . . . . ?
C28 Fe1 C25 C26 -82.6(6) . . . . ?
C19 Fe1 C25 C26 161.8(5) . . . . ?
C24 C25 C26 C27 0.4(10) . . . . ?
Fe1 C25 C26 C27 59.9(6) . . . . ?
C24 C25 C26 Fe1 -59.5(6) . . . . ?
C22 Fe1 C26 C25 -156.8(5) . . . . ?
C20 Fe1 C26 C25 -76.1(6) . . . . ?
C24 Fe1 C26 C25 36.6(6) . . . . ?
C21 Fe1 C26 C25 -116.0(6) . . . . ?
C27 Fe1 C26 C25 118.7(8) . . . . ?
C23 Fe1 C26 C25 174.5(8) . . . . ?
C28 Fe1 C26 C25 80.1(6) . . . . ?
C19 Fe1 C26 C25 -49.8(12) . . . . ?
C25 Fe1 C26 C27 -118.7(8) . . . . ?
C22 Fe1 C26 C27 84.5(6) . . . . ?
C20 Fe1 C26 C27 165.3(5) . . . . ?
C24 Fe1 C26 C27 -82.1(6) . . . . ?
C21 Fe1 C26 C27 125.3(6) . . . . ?
C23 Fe1 C26 C27 55.9(11) . . . . ?
C28 Fe1 C26 C27 -38.6(5) . . . . ?
C19 Fe1 C26 C27 -168.5(9) . . . . ?
C25 C26 C27 C28 0.4(10) . . . . ?
Fe1 C26 C27 C28 60.0(6) . . . . ?
C25 C26 C27 Fe1 -59.6(6) . . . . ?
C25 Fe1 C27 C28 -79.8(6) . . . . ?
C26 Fe1 C27 C28 -117.7(8) . . . . ?
C22 Fe1 C27 C28 128.6(5) . . . . ?
C20 Fe1 C27 C28 -156.1(9) . . . . ?
C24 Fe1 C27 C28 -36.6(5) . . . . ?
C21 Fe1 C27 C28 170.5(5) . . . . ?
C23 Fe1 C27 C28 86.1(6) . . . . ?
C19 Fe1 C27 C28 52.2(11) . . . . ?
C25 Fe1 C27 C26 37.9(5) . . . . ?
C22 Fe1 C27 C26 -113.6(6) . . . . ?
C20 Fe1 C27 C26 -38.4(13) . . . . ?
C24 Fe1 C27 C26 81.1(6) . . . . ?
C21 Fe1 C27 C26 -71.8(7) . . . . ?
C23 Fe1 C27 C26 -156.2(5) . . . . ?
C28 Fe1 C27 C26 117.7(8) . . . . ?
C19 Fe1 C27 C26 169.9(8) . . . . ?
C25 C24 C28 C27 1.4(10) . . . . ?
Fe1 C24 C28 C27 -58.2(6) . . . . ?
C25 C24 C28 Fe1 59.6(6) . . . . ?
C26 C27 C28 C24 -1.1(10) . . . . ?
Fe1 C27 C28 C24 58.2(6) . . . . ?
C26 C27 C28 Fe1 -59.3(6) . . . . ?
C25 Fe1 C28 C24 -37.7(5) . . . . ?
C26 Fe1 C28 C24 -81.8(5) . . . . ?
C22 Fe1 C28 C24 167.7(5) . . . . ?
C20 Fe1 C28 C24 38.6(11) . . . . ?
C21 Fe1 C28 C24 -148.5(11) . . . . ?
C27 Fe1 C28 C24 -120.7(7) . . . . ?
C23 Fe1 C28 C24 124.4(5) . . . . ?
C19 Fe1 C28 C24 80.3(6) . . . . ?
C25 Fe1 C28 C27 83.0(6) . . . . ?
C26 Fe1 C28 C27 38.9(5) . . . . ?
C22 Fe1 C28 C27 -71.6(6) . . . . ?
C20 Fe1 C28 C27 159.3(8) . . . . ?
C24 Fe1 C28 C27 120.7(7) . . . . ?
C21 Fe1 C28 C27 -27.8(14) . . . . ?
C23 Fe1 C28 C27 -114.9(5) . . . . ?
C19 Fe1 C28 C27 -159.0(5) . . . . ?
C15 C14 C29 C33 34.3(12) . . . . ?
C13 C14 C29 C33 -141.5(8) . . . . ?
C15 C14 C29 C30 -147.8(8) . . . . ?
C13 C14 C29 C30 36.4(11) . . . . ?
C15 C14 C29 Fe2 -57.5(11) . . . . ?
C13 C14 C29 Fe2 126.7(7) . . . . ?
C36 Fe2 C29 C33 159.6(9) . . . . ?
C37 Fe2 C29 C33 -33.2(19) . . . . ?
C32 Fe2 C29 C33 37.3(5) . . . . ?
C35 Fe2 C29 C33 -160.5(6) . . . . ?
C30 Fe2 C29 C33 119.8(7) . . . . ?
C34 Fe2 C29 C33 -116.0(5) . . . . ?
C31 Fe2 C29 C33 81.2(5) . . . . ?
C38 Fe2 C29 C33 -74.3(7) . . . . ?
C36 Fe2 C29 C30 39.9(10) . . . . ?
C37 Fe2 C29 C30 -152.9(17) . . . . ?
C32 Fe2 C29 C30 -82.5(5) . . . . ?
C35 Fe2 C29 C30 79.7(7) . . . . ?
C33 Fe2 C29 C30 -119.8(7) . . . . ?
C34 Fe2 C29 C30 124.3(6) . . . . ?
C31 Fe2 C29 C30 -38.6(5) . . . . ?
C38 Fe2 C29 C30 165.9(6) . . . . ?
C36 Fe2 C29 C14 -79.1(12) . . . . ?
C37 Fe2 C29 C14 88.1(19) . . . . ?
C32 Fe2 C29 C14 158.6(9) . . . . ?
C35 Fe2 C29 C14 -39.2(9) . . . . ?
C33 Fe2 C29 C14 121.3(10) . . . . ?
C30 Fe2 C29 C14 -118.9(10) . . . . ?
C34 Fe2 C29 C14 5.3(9) . . . . ?
C31 Fe2 C29 C14 -157.5(9) . . . . ?
C38 Fe2 C29 C14 47.0(10) . . . . ?
C33 C29 C30 C31 2.3(9) . . . . ?
C14 C29 C30 C31 -176.0(7) . . . . ?
Fe2 C29 C30 C31 59.8(5) . . . . ?
C33 C29 C30 Fe2 -57.5(5) . . . . ?
C14 C29 C30 Fe2 124.2(8) . . . . ?
C36 Fe2 C30 C29 -160.3(6) . . . . ?
C37 Fe2 C30 C29 169.5(9) . . . . ?
C32 Fe2 C30 C29 80.9(5) . . . . ?
C35 Fe2 C30 C29 -118.2(6) . . . . ?
C33 Fe2 C30 C29 37.3(5) . . . . ?
C34 Fe2 C30 C29 -79.1(7) . . . . ?
C31 Fe2 C30 C29 118.5(8) . . . . ?
C38 Fe2 C30 C29 -54(2) . . . . ?
C36 Fe2 C30 C31 81.2(7) . . . . ?
C37 Fe2 C30 C31 51.0(12) . . . . ?
C32 Fe2 C30 C31 -37.6(5) . . . . ?
C35 Fe2 C30 C31 123.3(6) . . . . ?
C33 Fe2 C30 C31 -81.2(6) . . . . ?
C34 Fe2 C30 C31 162.4(5) . . . . ?
C38 Fe2 C30 C31 -172.6(19) . . . . ?
C29 Fe2 C30 C31 -118.5(8) . . . . ?
C29 C30 C31 C32 -1.9(9) . . . . ?
Fe2 C30 C31 C32 58.9(5) . . . . ?
C29 C30 C31 Fe2 -60.8(5) . . . . ?
C36 Fe2 C31 C32 127.5(7) . . . . ?
C37 Fe2 C31 C32 87.0(8) . . . . ?
C35 Fe2 C31 C32 165.2(6) . . . . ?
C33 Fe2 C31 C32 -37.4(5) . . . . ?
C30 Fe2 C31 C32 -119.1(7) . . . . ?
C34 Fe2 C31 C32 -178.0(11) . . . . ?
C38 Fe2 C31 C32 57.4(10) . . . . ?
C29 Fe2 C31 C32 -81.0(5) . . . . ?
C36 Fe2 C31 C30 -113.4(8) . . . . ?
C37 Fe2 C31 C30 -153.9(8) . . . . ?
C32 Fe2 C31 C30 119.1(7) . . . . ?
C35 Fe2 C31 C30 -75.8(7) . . . . ?
C33 Fe2 C31 C30 81.6(6) . . . . ?
C34 Fe2 C31 C30 -58.9(13) . . . . ?
C38 Fe2 C31 C30 176.5(9) . . . . ?
C29 Fe2 C31 C30 38.0(5) . . . . ?
C30 C31 C32 C33 0.7(9) . . . . ?
Fe2 C31 C32 C33 59.6(5) . . . . ?
C30 C31 C32 Fe2 -58.9(6) . . . . ?
C36 Fe2 C32 C33 171.7(7) . . . . ?
C37 Fe2 C32 C33 131.0(7) . . . . ?
C35 Fe2 C32 C33 -161.3(13) . . . . ?
C30 Fe2 C32 C33 -81.2(5) . . . . ?
C34 Fe2 C32 C33 59.1(10) . . . . ?
C31 Fe2 C32 C33 -119.6(7) . . . . ?
C38 Fe2 C32 C33 88.0(6) . . . . ?
C29 Fe2 C32 C33 -37.3(5) . . . . ?
C36 Fe2 C32 C31 -68.8(8) . . . . ?
C37 Fe2 C32 C31 -109.4(7) . . . . ?
C35 Fe2 C32 C31 -41.8(15) . . . . ?
C33 Fe2 C32 C31 119.6(7) . . . . ?
C30 Fe2 C32 C31 38.3(5) . . . . ?
C34 Fe2 C32 C31 178.7(7) . . . . ?
C38 Fe2 C32 C31 -152.4(5) . . . . ?
C29 Fe2 C32 C31 82.3(5) . . . . ?
C31 C32 C33 C29 0.7(9) . . . . ?
Fe2 C32 C33 C29 60.3(6) . . . . ?
C31 C32 C33 Fe2 -59.6(6) . . . . ?
C30 C29 C33 C32 -1.8(9) . . . . ?
C14 C29 C33 C32 176.4(7) . . . . ?
Fe2 C29 C33 C32 -59.3(6) . . . . ?
C30 C29 C33 Fe2 57.5(5) . . . . ?
C14 C29 C33 Fe2 -124.3(8) . . . . ?
C36 Fe2 C33 C32 -24.8(19) . . . . ?
C37 Fe2 C33 C32 -68.5(7) . . . . ?
C35 Fe2 C33 C32 165.3(10) . . . . ?
C30 Fe2 C33 C32 82.3(5) . . . . ?
C34 Fe2 C33 C32 -154.5(5) . . . . ?
C31 Fe2 C33 C32 37.6(5) . . . . ?
C38 Fe2 C33 C32 -111.8(6) . . . . ?
C29 Fe2 C33 C32 119.8(7) . . . . ?
C36 Fe2 C33 C29 -144.7(17) . . . . ?
C37 Fe2 C33 C29 171.7(6) . . . . ?
C32 Fe2 C33 C29 -119.8(7) . . . . ?
C35 Fe2 C33 C29 45.5(13) . . . . ?
C30 Fe2 C33 C29 -37.5(5) . . . . ?
C34 Fe2 C33 C29 85.7(6) . . . . ?
C31 Fe2 C33 C29 -82.3(5) . . . . ?
C38 Fe2 C33 C29 128.3(5) . . . . ?
C36 Fe2 C34 C38 -83.2(8) . . . . ?
C37 Fe2 C34 C38 -39.8(8) . . . . ?
C32 Fe2 C34 C38 41.2(11) . . . . ?
C35 Fe2 C34 C38 -120.4(9) . . . . ?
C33 Fe2 C34 C38 83.1(7) . . . . ?
C30 Fe2 C34 C38 171.3(6) . . . . ?
C31 Fe2 C34 C38 -142.0(11) . . . . ?
C29 Fe2 C34 C38 127.4(6) . . . . ?
C36 Fe2 C34 C35 37.2(9) . . . . ?
C37 Fe2 C34 C35 80.6(9) . . . . ?
C32 Fe2 C34 C35 161.5(8) . . . . ?
C33 Fe2 C34 C35 -156.6(7) . . . . ?
C30 Fe2 C34 C35 -68.3(8) . . . . ?
C31 Fe2 C34 C35 -21.6(15) . . . . ?
C38 Fe2 C34 C35 120.4(9) . . . . ?
C29 Fe2 C34 C35 -112.2(7) . . . . ?
C38 C34 C35 C36 0.5(11) . . . . ?
Fe2 C34 C35 C36 -59.0(7) . . . . ?
C38 C34 C35 Fe2 59.5(7) . . . . ?
C37 Fe2 C35 C36 38.4(8) . . . . ?
C32 Fe2 C35 C36 -35.7(18) . . . . ?
C33 Fe2 C35 C36 175.5(10) . . . . ?
C30 Fe2 C35 C36 -109.6(9) . . . . ?
C34 Fe2 C35 C36 119.5(11) . . . . ?
C31 Fe2 C35 C36 -67.5(10) . . . . ?
C38 Fe2 C35 C36 83.2(9) . . . . ?
C29 Fe2 C35 C36 -151.8(8) . . . . ?
C36 Fe2 C35 C34 -119.5(11) . . . . ?
C37 Fe2 C35 C34 -81.1(8) . . . . ?
C32 Fe2 C35 C34 -155.3(11) . . . . ?
C33 Fe2 C35 C34 56.0(14) . . . . ?
C30 Fe2 C35 C34 130.8(6) . . . . ?
C31 Fe2 C35 C34 173.0(5) . . . . ?
C38 Fe2 C35 C34 -36.4(6) . . . . ?
C29 Fe2 C35 C34 88.7(7) . . . . ?
C34 C35 C36 C37 -1.8(12) . . . . ?
Fe2 C35 C36 C37 -61.0(8) . . . . ?
C34 C35 C36 Fe2 59.2(7) . . . . ?
C32 Fe2 C36 C37 -75.6(8) . . . . ?
C35 Fe2 C36 C37 117.3(11) . . . . ?
C33 Fe2 C36 C37 -56.4(19) . . . . ?
C30 Fe2 C36 C37 -156.4(6) . . . . ?
C34 Fe2 C36 C37 79.8(7) . . . . ?
C31 Fe2 C36 C37 -114.2(7) . . . . ?
C38 Fe2 C36 C37 37.1(7) . . . . ?
C29 Fe2 C36 C37 175.9(7) . . . . ?
C37 Fe2 C36 C35 -117.3(11) . . . . ?
C32 Fe2 C36 C35 167.1(7) . . . . ?
C33 Fe2 C36 C35 -173.7(14) . . . . ?
C30 Fe2 C36 C35 86.2(8) . . . . ?
C34 Fe2 C36 C35 -37.6(7) . . . . ?
C31 Fe2 C36 C35 128.5(8) . . . . ?
C38 Fe2 C36 C35 -80.2(8) . . . . ?
C29 Fe2 C36 C35 58.6(12) . . . . ?
C35 C36 C37 C38 2.4(12) . . . . ?
Fe2 C36 C37 C38 -58.8(7) . . . . ?
C35 C36 C37 Fe2 61.2(7) . . . . ?
C32 Fe2 C37 C36 122.8(7) . . . . ?
C35 Fe2 C37 C36 -38.5(7) . . . . ?
C33 Fe2 C37 C36 162.1(7) . . . . ?
C30 Fe2 C37 C36 45.1(12) . . . . ?
C34 Fe2 C37 C36 -82.8(8) . . . . ?
C31 Fe2 C37 C36 79.9(8) . . . . ?
C38 Fe2 C37 C36 -121.1(11) . . . . ?
C29 Fe2 C37 C36 -170.6(16) . . . . ?
C36 Fe2 C37 C38 121.1(11) . . . . ?
C32 Fe2 C37 C38 -116.1(7) . . . . ?
C35 Fe2 C37 C38 82.6(8) . . . . ?
C33 Fe2 C37 C38 -76.8(8) . . . . ?
C30 Fe2 C37 C38 166.2(8) . . . . ?
C34 Fe2 C37 C38 38.3(7) . . . . ?
C31 Fe2 C37 C38 -159.0(7) . . . . ?
C29 Fe2 C37 C38 -49(2) . . . . ?
C35 C34 C38 C37 0.9(10) . . . . ?
Fe2 C34 C38 C37 59.9(6) . . . . ?
C35 C34 C38 Fe2 -59.0(7) . . . . ?
C36 C37 C38 C34 -2.1(11) . . . . ?
Fe2 C37 C38 C34 -60.7(6) . . . . ?
C36 C37 C38 Fe2 58.7(8) . . . . ?
C36 Fe2 C38 C34 80.5(8) . . . . ?
C37 Fe2 C38 C34 116.6(11) . . . . ?
C32 Fe2 C38 C34 -161.5(5) . . . . ?
C35 Fe2 C38 C34 37.2(6) . . . . ?
C33 Fe2 C38 C34 -117.3(6) . . . . ?
C30 Fe2 C38 C34 -31(2) . . . . ?
C31 Fe2 C38 C34 159.2(7) . . . . ?
C29 Fe2 C38 C34 -75.3(8) . . . . ?
C36 Fe2 C38 C37 -36.1(8) . . . . ?
C32 Fe2 C38 C37 82.0(9) . . . . ?
C35 Fe2 C38 C37 -79.3(9) . . . . ?
C33 Fe2 C38 C37 126.1(9) . . . . ?
C30 Fe2 C38 C37 -147.7(19) . . . . ?
C34 Fe2 C38 C37 -116.6(11) . . . . ?
C31 Fe2 C38 C37 42.6(13) . . . . ?
C29 Fe2 C38 C37 168.2(8) . . . . ?
